data_7047352
loop_
_publ_author_name
'Sugahara, Tomohiro'
'Guo, Jing-Dong'
'Hashizume, Daisuke'
'Sasamori, Takahiro'
'Nagase, Shigeru'
'Tokitoh, Norihiro'

_publ_section_title
;
 The selective formation of a 1,2-disilabenzene from the reaction of a
 disilyne with phenylacetylene.
;
_journal_issue 38
_journal_name_full 'Dalton transactions (Cambridge, England : 2003)'
_journal_page_first 13318
_journal_page_last 13322
_journal_paper_doi 10.1039/c8dt03081b
_journal_volume 47
_journal_year 2018
_chemical_formula_moiety 'C64 H110 Si10'
_chemical_formula_sum 'C64 H110 Si10'
_chemical_formula_weight 1160.41
_space_group_crystal_system triclinic
_space_group_IT_number 2
_space_group_name_Hall '-P 1'
_space_group_name_H-M_alt 'P -1'
_symmetry_space_group_name_Hall '-P 1'
_symmetry_space_group_name_H-M 'P -1'
_atom_sites_solution_hydrogens geom
_audit_block_doi 10.5517/ccdc.csd.cc1zfw7j
_audit_creation_method SHELXL-2014/7
_audit_update_record
;
2018-03-18 deposited with the CCDC.
2018-08-23 downloaded from the CCDC.
;
_cell_angle_alpha 85.685(3)
_cell_angle_beta 89.418(2)
_cell_angle_gamma 66.661(3)
_cell_formula_units_Z 2
_cell_length_a 13.2542(4)
_cell_length_b 14.3679(5)
_cell_length_c 20.4533(7)
_cell_measurement_reflns_used 43277
_cell_measurement_temperature 103(2)
_cell_measurement_theta_max 24.999
_cell_measurement_theta_min 1.548
_cell_volume 3565.4(2)
_computing_cell_refinement HKL2000
_computing_data_collection CrystalClear
_computing_data_reduction HKL2000
_computing_molecular_graphics 'Yadokari-XG 2011 (Wakita Nemoto et al., 2011)'
_computing_publication_material 'Yadokari-XG 2011 (Wakita,Nemoto et al., 2011)'
_computing_structure_refinement 'SHELXL-2014/7 (Sheldrick, 2014)'
_computing_structure_solution SIR2004
_diffrn_ambient_temperature 103(2)
_diffrn_detector_area_resol_mean 28.5714
_diffrn_measured_fraction_theta_full 0.996
_diffrn_measured_fraction_theta_max 0.996
_diffrn_measurement_device_type 'Rigaku Saturn'
_diffrn_measurement_method \w
_diffrn_radiation_type MoK\a
_diffrn_radiation_wavelength 0.71073
_diffrn_reflns_av_R_equivalents 0.0786
_diffrn_reflns_av_unetI/netI 0.0855
_diffrn_reflns_Laue_measured_fraction_full 0.996
_diffrn_reflns_Laue_measured_fraction_max 0.996
_diffrn_reflns_limit_h_max 15
_diffrn_reflns_limit_h_min -15
_diffrn_reflns_limit_k_max 17
_diffrn_reflns_limit_k_min -17
_diffrn_reflns_limit_l_max 24
_diffrn_reflns_limit_l_min -24
_diffrn_reflns_number 43277
_diffrn_reflns_point_group_measured_fraction_full 0.996
_diffrn_reflns_point_group_measured_fraction_max 0.996
_diffrn_reflns_theta_full 24.999
_diffrn_reflns_theta_max 24.999
_diffrn_reflns_theta_min 1.548
_diffrn_source 'fine-focus sealed tube'
_exptl_absorpt_coefficient_mu 0.219
_exptl_absorpt_correction_T_max 0.987
_exptl_absorpt_correction_T_min 0.976
_exptl_absorpt_correction_type multi-scan
_exptl_absorpt_process_details
;
 MULABS - Empirical Correction for Absorption Anisotropy.
 Blessing, R. H., Acta Cryst., A51, 33-38 (1995).
;
_exptl_crystal_colour colorless
_exptl_crystal_density_diffrn 1.081
_exptl_crystal_description prism
_exptl_crystal_F_000 1268
_exptl_crystal_size_max 0.110
_exptl_crystal_size_mid 0.060
_exptl_crystal_size_min 0.060
_refine_diff_density_max 0.815
_refine_diff_density_min -0.435
_refine_diff_density_rms 0.081
_refine_ls_extinction_method none
_refine_ls_goodness_of_fit_ref 1.057
_refine_ls_hydrogen_treatment constr
_refine_ls_matrix_type full
_refine_ls_number_parameters 722
_refine_ls_number_reflns 12508
_refine_ls_number_restraints 0
_refine_ls_restrained_S_all 1.057
_refine_ls_R_factor_all 0.1064
_refine_ls_R_factor_gt 0.0622
_refine_ls_shift/su_max 0.000
_refine_ls_shift/su_mean 0.000
_refine_ls_structure_factor_coef Fsqd
_refine_ls_weighting_details 'w=1/[\s^2^(Fo^2^)+(0.0700P)^2^+2.7760P] where P=(Fo^2^+2Fc^2^)/3'
_refine_ls_weighting_scheme calc
_refine_ls_wR_factor_gt 0.1362
_refine_ls_wR_factor_ref 0.1594
_reflns_Friedel_coverage 0.000
_reflns_number_gt 8449
_reflns_number_total 12508
_reflns_threshold_expression 'I > 2\s(I)'
_cod_data_source_file c8dt03081b3.cif
_cod_data_source_block compound4
_cod_depositor_comments 'Adding full bibliography for 7047350--7047352.cif.'
_cod_database_code 7047352
_shelx_shelxl_version_number 2014/7
_shelx_space_group_comment
;
The symmetry employed for this shelxl refinement is uniquely defined
by the following loop, which should always be used as a source of
symmetry information in preference to the above space-group names.
They are only intended as comments.
;
_shelx_estimated_absorpt_t_min 0.976
_shelx_estimated_absorpt_t_max 0.987

loop_
_space_group_symop_operation_xyz
'x, y, z'
'-x, -y, -z'

loop_
_atom_site_label
_atom_site_type_symbol
_atom_site_fract_x
_atom_site_fract_y
_atom_site_fract_z
_atom_site_U_iso_or_equiv
_atom_site_adp_type
_atom_site_occupancy
_atom_site_site_symmetry_order
_atom_site_calc_flag
_atom_site_refinement_flags_posn
_atom_site_refinement_flags_adp
_atom_site_refinement_flags_occupancy
_atom_site_disorder_assembly
_atom_site_disorder_group
Si1 Si 0.25290(8) 0.62336(8) 0.30099(5) 0.0192(2) Uani 1 1 d . . . . .
Si2 Si 0.27055(8) 0.76826(8) 0.31092(5) 0.0205(2) Uani 1 1 d . . . . .
C1 C 0.2201(3) 0.8042(3) 0.39291(18) 0.0217(8) Uani 1 1 d . . . . .
C2 C 0.1706(3) 0.7528(3) 0.43288(18) 0.0227(8) Uani 1 1 d . . . . .
H2 H 0.1450 0.7827 0.4729 0.027 Uiso 1 1 calc R U . . .
C3 C 0.1511(3) 0.6642(3) 0.42531(18) 0.0234(9) Uani 1 1 d . . . . .
C4 C 0.1893(3) 0.6014(3) 0.37453(18) 0.0236(9) Uani 1 1 d . . . . .
H4 H 0.1805 0.5388 0.3794 0.028 Uiso 1 1 calc R U . . .
C5 C 0.2426(3) 0.8851(3) 0.42348(18) 0.0260(9) Uani 1 1 d . . . . .
C6 C 0.3415(3) 0.8962(3) 0.41217(19) 0.0310(10) Uani 1 1 d . . . . .
H6 H 0.3923 0.8545 0.3827 0.037 Uiso 1 1 calc R U . . .
C7 C 0.3667(4) 0.9673(3) 0.4434(2) 0.0386(11) Uani 1 1 d . . . . .
H7 H 0.4340 0.9743 0.4348 0.046 Uiso 1 1 calc R U . . .
C8 C 0.2938(4) 1.0279(3) 0.4870(2) 0.0436(12) Uani 1 1 d . . . . .
H8 H 0.3106 1.0767 0.5083 0.052 Uiso 1 1 calc R U . . .
C9 C 0.1974(4) 1.0166(3) 0.4992(2) 0.0440(12) Uani 1 1 d . . . . .
H9 H 0.1475 1.0571 0.5296 0.053 Uiso 1 1 calc R U . . .
C10 C 0.1723(4) 0.9465(3) 0.46759(19) 0.0320(10) Uani 1 1 d . . . . .
H10 H 0.1046 0.9404 0.4764 0.038 Uiso 1 1 calc R U . . .
C11 C 0.0917(3) 0.6350(3) 0.48021(19) 0.0279(9) Uani 1 1 d . . . . .
C12 C -0.0061(4) 0.7033(4) 0.5012(2) 0.0438(12) Uani 1 1 d . . . . .
H12 H -0.0370 0.7696 0.4795 0.053 Uiso 1 1 calc R U . . .
C13 C -0.0616(4) 0.6788(4) 0.5530(2) 0.0526(14) Uani 1 1 d . . . . .
H13 H -0.1306 0.7271 0.5656 0.063 Uiso 1 1 calc R U . . .
C14 C -0.0173(4) 0.5863(4) 0.5853(2) 0.0526(14) Uani 1 1 d . . . . .
H14 H -0.0545 0.5702 0.6216 0.063 Uiso 1 1 calc R U . . .
C15 C 0.0809(4) 0.5147(4) 0.5667(2) 0.0522(13) Uani 1 1 d . . . . .
H15 H 0.1113 0.4494 0.5898 0.063 Uiso 1 1 calc R U . . .
C16 C 0.1359(4) 0.5389(4) 0.5133(2) 0.0414(11) Uani 1 1 d . . . . .
H16 H 0.2034 0.4895 0.4997 0.050 Uiso 1 1 calc R U . . .
C17 C 0.3229(3) 0.5133(3) 0.25103(17) 0.0170(8) Uani 1 1 d . . . . .
C18 C 0.2930(3) 0.5123(3) 0.18457(17) 0.0174(8) Uani 1 1 d . . . . .
C19 C 0.3584(3) 0.4350(3) 0.14761(17) 0.0196(8) Uani 1 1 d . . . . .
H19 H 0.3369 0.4351 0.1034 0.024 Uiso 1 1 calc R U . . .
C20 C 0.4546(3) 0.3570(3) 0.17243(17) 0.0182(8) Uani 1 1 d . . . . .
C21 C 0.4800(3) 0.3558(3) 0.23821(17) 0.0181(8) Uani 1 1 d . . . . .
H21 H 0.5442 0.3019 0.2564 0.022 Uiso 1 1 calc R U . . .
C22 C 0.4166(3) 0.4294(3) 0.27892(17) 0.0169(8) Uani 1 1 d . . . . .
C23 C 0.1875(3) 0.5906(3) 0.15260(17) 0.0208(8) Uani 1 1 d . . . . .
H23 H 0.1621 0.6474 0.1823 0.025 Uiso 1 1 calc R U . . .
Si3 Si 0.20136(9) 0.65198(9) 0.06926(5) 0.0276(3) Uani 1 1 d . . . . .
C24 C 0.3328(4) 0.6686(4) 0.0624(2) 0.0504(13) Uani 1 1 d . . . . .
H24 H 0.3942 0.6018 0.0658 0.076 Uiso 1 1 calc R U . . .
H24A H 0.3392 0.7084 0.0978 0.076 Uiso 1 1 calc R U . . .
H24B H 0.3346 0.7044 0.0199 0.076 Uiso 1 1 calc R U . . .
C25 C 0.0931(4) 0.7837(4) 0.0595(3) 0.0625(16) Uani 1 1 d . . . . .
H25 H 0.0974 0.8147 0.0158 0.094 Uiso 1 1 calc R U . . .
H25A H 0.1046 0.8242 0.0929 0.094 Uiso 1 1 calc R U . . .
H25B H 0.0206 0.7813 0.0647 0.094 Uiso 1 1 calc R U . . .
C26 C 0.1912(4) 0.5804(4) -0.0009(2) 0.0462(12) Uani 1 1 d . . . . .
H26 H 0.1919 0.6194 -0.0422 0.069 Uiso 1 1 calc R U . . .
H26A H 0.1226 0.5698 0.0017 0.069 Uiso 1 1 calc R U . . .
H26B H 0.2537 0.5144 0.0010 0.069 Uiso 1 1 calc R U . . .
Si4 Si 0.07732(9) 0.53763(9) 0.15634(6) 0.0306(3) Uani 1 1 d . . . . .
C27 C 0.0453(3) 0.5191(4) 0.2441(2) 0.0426(12) Uani 1 1 d . . . . .
H27 H -0.0117 0.4917 0.2470 0.064 Uiso 1 1 calc R U . . .
H27A H 0.0190 0.5845 0.2638 0.064 Uiso 1 1 calc R U . . .
H27B H 0.1118 0.4714 0.2677 0.064 Uiso 1 1 calc R U . . .
C28 C -0.0521(3) 0.6274(4) 0.1128(2) 0.0483(13) Uani 1 1 d . . . . .
H28 H -0.0363 0.6407 0.0669 0.072 Uiso 1 1 calc R U . . .
H28A H -0.0810 0.6915 0.1341 0.072 Uiso 1 1 calc R U . . .
H28B H -0.1067 0.5972 0.1145 0.072 Uiso 1 1 calc R U . . .
C29 C 0.1226(4) 0.4128(4) 0.1212(3) 0.0521(13) Uani 1 1 d . . . . .
H29 H 0.1874 0.3639 0.1457 0.078 Uiso 1 1 calc R U . . .
H29A H 0.1411 0.4199 0.0751 0.078 Uiso 1 1 calc R U . . .
H29B H 0.0632 0.3884 0.1242 0.078 Uiso 1 1 calc R U . . .
C30 C 0.5290(3) 0.2740(3) 0.13076(18) 0.0260(9) Uani 1 1 d . . . . .
C31 C 0.6419(3) 0.2818(3) 0.1274(2) 0.0378(11) Uani 1 1 d . . . . .
H31 H 0.6919 0.2282 0.1016 0.057 Uiso 1 1 calc R U . . .
H31A H 0.6726 0.2738 0.1718 0.057 Uiso 1 1 calc R U . . .
H31B H 0.6329 0.3484 0.1065 0.057 Uiso 1 1 calc R U . . .
C32 C 0.5446(4) 0.1694(3) 0.1623(2) 0.0440(12) Uani 1 1 d . . . . .
H32 H 0.4728 0.1654 0.1674 0.066 Uiso 1 1 calc R U . . .
H32A H 0.5807 0.1588 0.2054 0.066 Uiso 1 1 calc R U . . .
H32B H 0.5904 0.1169 0.1343 0.066 Uiso 1 1 calc R U . . .
C33 C 0.4841(3) 0.2832(3) 0.06176(18) 0.0312(10) Uani 1 1 d . . . . .
H33 H 0.4111 0.2811 0.0635 0.047 Uiso 1 1 calc R U . . .
H33A H 0.5336 0.2266 0.0378 0.047 Uiso 1 1 calc R U . . .
H33B H 0.4786 0.3477 0.0392 0.047 Uiso 1 1 calc R U . . .
C34 C 0.4477(3) 0.4119(3) 0.35169(17) 0.0200(8) Uani 1 1 d . . . . .
H34 H 0.3878 0.4675 0.3730 0.024 Uiso 1 1 calc R U . . .
Si5 Si 0.57950(8) 0.42394(8) 0.37596(5) 0.0242(3) Uani 1 1 d . . . . .
C35 C 0.5604(3) 0.5599(3) 0.37217(19) 0.0288(9) Uani 1 1 d . . . . .
H35 H 0.4994 0.5972 0.4001 0.043 Uiso 1 1 calc R U . . .
H35A H 0.5439 0.5894 0.3268 0.043 Uiso 1 1 calc R U . . .
H35B H 0.6279 0.5645 0.3876 0.043 Uiso 1 1 calc R U . . .
C36 C 0.6972(3) 0.3552(3) 0.3237(2) 0.0353(10) Uani 1 1 d . . . . .
H36 H 0.7631 0.3631 0.3390 0.053 Uiso 1 1 calc R U . . .
H36A H 0.6802 0.3835 0.2781 0.053 Uiso 1 1 calc R U . . .
H36B H 0.7105 0.2829 0.3265 0.053 Uiso 1 1 calc R U . . .
C37 C 0.6166(4) 0.3741(3) 0.4629(2) 0.0438(12) Uani 1 1 d . . . . .
H37 H 0.6344 0.3009 0.4671 0.066 Uiso 1 1 calc R U . . .
H37A H 0.5545 0.4087 0.4908 0.066 Uiso 1 1 calc R U . . .
H37B H 0.6806 0.3865 0.4766 0.066 Uiso 1 1 calc R U . . .
Si6 Si 0.43708(8) 0.28952(8) 0.38607(5) 0.0227(2) Uani 1 1 d . . . . .
C38 C 0.5660(3) 0.1725(3) 0.3787(2) 0.0303(9) Uani 1 1 d . . . . .
H38 H 0.5548 0.1129 0.3979 0.045 Uiso 1 1 calc R U . . .
H38A H 0.6267 0.1794 0.4021 0.045 Uiso 1 1 calc R U . . .
H38B H 0.5840 0.1643 0.3323 0.045 Uiso 1 1 calc R U . . .
C39 C 0.4022(4) 0.2956(3) 0.4748(2) 0.0419(11) Uani 1 1 d . . . . .
H39 H 0.3470 0.3634 0.4821 0.063 Uiso 1 1 calc R U . . .
H39A H 0.4685 0.2822 0.5011 0.063 Uiso 1 1 calc R U . . .
H39B H 0.3726 0.2444 0.4877 0.063 Uiso 1 1 calc R U . . .
C40 C 0.3235(3) 0.2739(3) 0.3423(2) 0.0337(10) Uani 1 1 d . . . . .
H40 H 0.3138 0.2136 0.3618 0.051 Uiso 1 1 calc R U . . .
H40A H 0.3412 0.2658 0.2959 0.051 Uiso 1 1 calc R U . . .
H40B H 0.2554 0.3342 0.3462 0.051 Uiso 1 1 calc R U . . .
C41 C 0.2767(3) 0.8636(3) 0.24506(17) 0.0188(8) Uani 1 1 d . . . . .
C42 C 0.3747(3) 0.8499(3) 0.21066(17) 0.0181(8) Uani 1 1 d . . . . .
C43 C 0.3680(3) 0.9080(3) 0.15170(17) 0.0209(8) Uani 1 1 d . . . . .
H43 H 0.4336 0.8974 0.1285 0.025 Uiso 1 1 calc R U . . .
C44 C 0.2698(3) 0.9805(3) 0.12564(18) 0.0240(9) Uani 1 1 d . . . . .
C45 C 0.1761(3) 0.9979(3) 0.16226(18) 0.0236(9) Uani 1 1 d . . . . .
H45 H 0.1084 1.0489 0.1458 0.028 Uiso 1 1 calc R U . . .
C46 C 0.1766(3) 0.9443(3) 0.22165(18) 0.0205(8) Uani 1 1 d . . . . .
C47 C 0.4898(3) 0.7848(3) 0.23806(18) 0.0193(8) Uani 1 1 d . . . . .
H47 H 0.4785 0.7513 0.2805 0.023 Uiso 1 1 calc R U . . .
Si7 Si 0.56097(8) 0.87073(8) 0.26122(5) 0.0239(3) Uani 1 1 d . . . . .
C48 C 0.4583(3) 0.9993(3) 0.2761(2) 0.0304(9) Uani 1 1 d . . . . .
H48 H 0.4037 0.9932 0.3068 0.046 Uiso 1 1 calc R U . . .
H48A H 0.4217 1.0342 0.2345 0.046 Uiso 1 1 calc R U . . .
H48B H 0.4954 1.0385 0.2948 0.046 Uiso 1 1 calc R U . . .
C49 C 0.6501(3) 0.8901(3) 0.1945(2) 0.0307(10) Uani 1 1 d . . . . .
H49 H 0.6815 0.9374 0.2077 0.046 Uiso 1 1 calc R U . . .
H49A H 0.6059 0.9184 0.1542 0.046 Uiso 1 1 calc R U . . .
H49B H 0.7095 0.8248 0.1869 0.046 Uiso 1 1 calc R U . . .
C50 C 0.6474(3) 0.8147(3) 0.3375(2) 0.0376(11) Uani 1 1 d . . . . .
H50 H 0.7051 0.7487 0.3292 0.056 Uiso 1 1 calc R U . . .
H50A H 0.6012 0.8057 0.3730 0.056 Uiso 1 1 calc R U . . .
H50B H 0.6811 0.8605 0.3501 0.056 Uiso 1 1 calc R U . . .
Si8 Si 0.58300(8) 0.67717(8) 0.18935(5) 0.0205(2) Uani 1 1 d . . . . .
C51 C 0.6003(3) 0.7180(3) 0.10268(18) 0.0268(9) Uani 1 1 d . . . . .
H51 H 0.6497 0.6591 0.0806 0.040 Uiso 1 1 calc R U . . .
H51A H 0.6317 0.7694 0.1020 0.040 Uiso 1 1 calc R U . . .
H51B H 0.5286 0.7469 0.0799 0.040 Uiso 1 1 calc R U . . .
C52 C 0.7231(3) 0.6150(3) 0.2297(2) 0.0294(9) Uani 1 1 d . . . . .
H52 H 0.7158 0.5954 0.2759 0.044 Uiso 1 1 calc R U . . .
H52A H 0.7593 0.6628 0.2269 0.044 Uiso 1 1 calc R U . . .
H52B H 0.7673 0.5544 0.2074 0.044 Uiso 1 1 calc R U . . .
C53 C 0.5298(3) 0.5758(3) 0.1868(2) 0.0302(9) Uani 1 1 d . . . . .
H53 H 0.4502 0.6069 0.1784 0.045 Uiso 1 1 calc R U . . .
H53A H 0.5454 0.5351 0.2290 0.045 Uiso 1 1 calc R U . . .
H53B H 0.5656 0.5320 0.1518 0.045 Uiso 1 1 calc R U . . .
C54 C 0.2666(3) 1.0418(3) 0.06016(19) 0.0284(9) Uani 1 1 d . . . . .
C55 C 0.1468(7) 1.1131(7) 0.0381(4) 0.035(3) Uani 0.457(6) 1 d . . P A 2
H55 H 0.1039 1.0721 0.0322 0.052 Uiso 0.457(6) 1 calc R U P A 2
H55A H 0.1131 1.1607 0.0717 0.052 Uiso 0.457(6) 1 calc R U P A 2
H55B H 0.1481 1.1512 -0.0035 0.052 Uiso 0.457(6) 1 calc R U P A 2
C56 C 0.3298(7) 1.1061(6) 0.0687(4) 0.029(2) Uani 0.457(6) 1 d . . P A 2
H56 H 0.2965 1.1524 0.1030 0.043 Uiso 0.457(6) 1 calc R U P A 2
H56A H 0.4061 1.0625 0.0813 0.043 Uiso 0.457(6) 1 calc R U P A 2
H56B H 0.3284 1.1458 0.0273 0.043 Uiso 0.457(6) 1 calc R U P A 2
C57 C 0.3146(7) 0.9691(7) 0.0078(4) 0.031(2) Uani 0.457(6) 1 d . . P A 2
H57 H 0.2713 0.9282 0.0035 0.046 Uiso 0.457(6) 1 calc R U P A 2
H57A H 0.3131 1.0076 -0.0341 0.046 Uiso 0.457(6) 1 calc R U P A 2
H57B H 0.3908 0.9243 0.0199 0.046 Uiso 0.457(6) 1 calc R U P A 2
C58 C 0.2015(8) 1.0153(7) 0.0103(4) 0.055(3) Uani 0.543(6) 1 d . . P A 1
H58 H 0.2361 0.9423 0.0046 0.083 Uiso 0.543(6) 1 calc R U P A 1
H58A H 0.1263 1.0327 0.0255 0.083 Uiso 0.543(6) 1 calc R U P A 1
H58B H 0.1997 1.0537 -0.0317 0.083 Uiso 0.543(6) 1 calc R U P A 1
C59 C 0.2136(8) 1.1561(6) 0.0698(4) 0.050(3) Uani 0.543(6) 1 d . . P A 1
H59 H 0.2567 1.1723 0.1024 0.075 Uiso 0.543(6) 1 calc R U P A 1
H59A H 0.2119 1.1949 0.0280 0.075 Uiso 0.543(6) 1 calc R U P A 1
H59B H 0.1385 1.1740 0.0852 0.075 Uiso 0.543(6) 1 calc R U P A 1
C60 C 0.3829(7) 1.0204(7) 0.0327(4) 0.048(3) Uani 0.543(6) 1 d . . P A 1
H60 H 0.4265 1.0373 0.0646 0.072 Uiso 0.543(6) 1 calc R U P A 1
H60A H 0.4194 0.9484 0.0246 0.072 Uiso 0.543(6) 1 calc R U P A 1
H60B H 0.3760 1.0622 -0.0085 0.072 Uiso 0.543(6) 1 calc R U P A 1
C61 C 0.0720(3) 0.9809(3) 0.26125(19) 0.0248(9) Uani 1 1 d . . . . .
H61 H 0.0921 0.9374 0.3035 0.030 Uiso 1 1 calc R U . . .
Si9 Si -0.05243(9) 0.96454(9) 0.22893(6) 0.0349(3) Uani 1 1 d . . . . .
C62 C -0.1736(3) 1.0288(3) 0.2808(3) 0.0463(13) Uani 1 1 d . . . . .
H62 H -0.1945 1.1025 0.2755 0.069 Uiso 1 1 calc R U . . .
H62A H -0.1544 1.0047 0.3269 0.069 Uiso 1 1 calc R U . . .
H62B H -0.2353 1.0130 0.2671 0.069 Uiso 1 1 calc R U . . .
C63 C -0.0300(3) 0.8277(3) 0.2347(3) 0.0499(13) Uani 1 1 d . . . . .
H63 H -0.0982 0.8213 0.2225 0.075 Uiso 1 1 calc R U . . .
H63A H -0.0081 0.7984 0.2797 0.075 Uiso 1 1 calc R U . . .
H63B H 0.0282 0.7913 0.2048 0.075 Uiso 1 1 calc R U . . .
C64 C -0.0899(4) 1.0183(4) 0.1428(2) 0.0526(14) Uani 1 1 d . . . . .
H64 H -0.1579 1.0122 0.1297 0.079 Uiso 1 1 calc R U . . .
H64A H -0.0306 0.9808 0.1139 0.079 Uiso 1 1 calc R U . . .
H64B H -0.1011 1.0901 0.1393 0.079 Uiso 1 1 calc R U . . .
Si10 Si 0.03712(9) 1.11623(9) 0.28568(6) 0.0290(3) Uani 1 1 d . . . . .
C65 C 0.1646(3) 1.1369(3) 0.2979(2) 0.0415(11) Uani 1 1 d . . . . .
H65 H 0.1459 1.2059 0.3111 0.062 Uiso 1 1 calc R U . . .
H65A H 0.2050 1.1283 0.2569 0.062 Uiso 1 1 calc R U . . .
H65B H 0.2106 1.0874 0.3322 0.062 Uiso 1 1 calc R U . . .
C66 C -0.0492(3) 1.2181(3) 0.2231(2) 0.0380(11) Uani 1 1 d . . . . .
H66 H -0.0656 1.2849 0.2394 0.057 Uiso 1 1 calc R U . . .
H66A H -0.1180 1.2101 0.2152 0.057 Uiso 1 1 calc R U . . .
H66B H -0.0091 1.2126 0.1821 0.057 Uiso 1 1 calc R U . . .
C67 C -0.0361(3) 1.1349(3) 0.3655(2) 0.0394(11) Uani 1 1 d . . . . .
H67 H 0.0064 1.0800 0.3981 0.059 Uiso 1 1 calc R U . . .
H67A H -0.1090 1.1341 0.3594 0.059 Uiso 1 1 calc R U . . .
H67B H -0.0441 1.2004 0.3808 0.059 Uiso 1 1 calc R U . . .

loop_
_atom_site_aniso_label
_atom_site_aniso_U_11
_atom_site_aniso_U_22
_atom_site_aniso_U_33
_atom_site_aniso_U_23
_atom_site_aniso_U_13
_atom_site_aniso_U_12
Si1 0.0166(5) 0.0220(5) 0.0194(6) -0.0025(4) 0.0008(4) -0.0079(4)
Si2 0.0185(5) 0.0229(6) 0.0212(6) -0.0025(4) -0.0002(4) -0.0093(4)
C1 0.0201(19) 0.021(2) 0.021(2) -0.0032(16) -0.0012(16) -0.0054(16)
C2 0.0199(19) 0.027(2) 0.018(2) -0.0043(16) 0.0000(16) -0.0059(17)
C3 0.0165(19) 0.031(2) 0.021(2) -0.0015(17) 0.0006(16) -0.0078(17)
C4 0.0207(19) 0.020(2) 0.030(2) -0.0007(17) -0.0014(16) -0.0082(16)
C5 0.030(2) 0.023(2) 0.021(2) 0.0052(17) -0.0078(17) -0.0075(18)
C6 0.042(2) 0.035(2) 0.020(2) 0.0033(18) -0.0066(19) -0.021(2)
C7 0.059(3) 0.045(3) 0.025(2) 0.008(2) -0.014(2) -0.035(2)
C8 0.076(4) 0.031(3) 0.030(3) -0.002(2) -0.017(2) -0.028(3)
C9 0.062(3) 0.029(2) 0.034(3) -0.005(2) -0.009(2) -0.010(2)
C10 0.040(2) 0.029(2) 0.025(2) -0.0023(18) -0.0037(19) -0.011(2)
C11 0.032(2) 0.036(2) 0.023(2) -0.0035(19) 0.0035(18) -0.020(2)
C12 0.050(3) 0.040(3) 0.045(3) -0.009(2) 0.021(2) -0.020(2)
C13 0.059(3) 0.055(3) 0.053(3) -0.023(3) 0.033(3) -0.029(3)
C14 0.066(4) 0.079(4) 0.030(3) -0.018(3) 0.025(3) -0.046(3)
C15 0.068(4) 0.063(3) 0.039(3) 0.013(3) 0.000(3) -0.043(3)
C16 0.039(3) 0.048(3) 0.037(3) 0.007(2) -0.003(2) -0.020(2)
C17 0.0141(17) 0.0208(19) 0.018(2) -0.0007(15) 0.0017(15) -0.0091(15)
C18 0.0163(18) 0.021(2) 0.0158(19) 0.0033(15) -0.0019(15) -0.0098(16)
C19 0.0238(19) 0.027(2) 0.0110(18) 0.0006(16) -0.0013(15) -0.0133(17)
C20 0.0201(19) 0.0209(19) 0.0150(19) -0.0002(15) 0.0008(15) -0.0100(16)
C21 0.0169(18) 0.0193(19) 0.017(2) 0.0040(15) -0.0042(15) -0.0070(15)
C22 0.0167(18) 0.0207(19) 0.0159(19) 0.0021(15) -0.0019(15) -0.0107(16)
C23 0.0187(19) 0.027(2) 0.0141(19) -0.0005(16) -0.0022(15) -0.0059(16)
Si3 0.0271(6) 0.0324(6) 0.0184(6) 0.0057(5) -0.0034(5) -0.0077(5)
C24 0.056(3) 0.072(4) 0.030(3) 0.020(2) -0.007(2) -0.037(3)
C25 0.062(3) 0.054(3) 0.045(3) 0.021(3) 0.007(3) 0.002(3)
C26 0.053(3) 0.065(3) 0.023(2) 0.002(2) -0.003(2) -0.026(3)
Si4 0.0203(6) 0.0468(7) 0.0261(6) 0.0031(5) -0.0042(5) -0.0156(5)
C27 0.031(2) 0.067(3) 0.034(3) 0.011(2) -0.005(2) -0.027(2)
C28 0.024(2) 0.083(4) 0.034(3) 0.003(3) -0.006(2) -0.019(2)
C29 0.039(3) 0.062(3) 0.069(4) -0.013(3) 0.004(2) -0.032(3)
C30 0.030(2) 0.022(2) 0.022(2) -0.0009(17) 0.0011(17) -0.0061(17)
C31 0.025(2) 0.044(3) 0.031(2) -0.010(2) 0.0015(19) 0.001(2)
C32 0.072(3) 0.026(2) 0.027(2) -0.0031(19) 0.004(2) -0.011(2)
C33 0.043(2) 0.029(2) 0.017(2) -0.0048(17) 0.0007(18) -0.010(2)
C34 0.0213(19) 0.021(2) 0.016(2) -0.0024(16) -0.0014(15) -0.0068(16)
Si5 0.0240(6) 0.0255(6) 0.0230(6) 0.0015(5) -0.0075(5) -0.0099(5)
C35 0.033(2) 0.032(2) 0.022(2) -0.0015(18) -0.0019(17) -0.0142(19)
C36 0.020(2) 0.035(2) 0.049(3) -0.006(2) -0.0029(19) -0.0074(19)
C37 0.061(3) 0.045(3) 0.035(3) 0.015(2) -0.028(2) -0.034(3)
Si6 0.0251(6) 0.0259(6) 0.0167(6) 0.0019(4) -0.0012(4) -0.0104(5)
C38 0.032(2) 0.029(2) 0.029(2) 0.0048(18) -0.0047(18) -0.0118(19)
C39 0.052(3) 0.042(3) 0.024(2) 0.004(2) 0.005(2) -0.011(2)
C40 0.031(2) 0.041(3) 0.035(3) 0.006(2) -0.0007(19) -0.022(2)
C41 0.0156(18) 0.022(2) 0.019(2) -0.0035(16) -0.0031(15) -0.0075(16)
C42 0.0178(18) 0.0160(19) 0.020(2) -0.0011(15) -0.0052(15) -0.0065(15)
C43 0.0197(19) 0.023(2) 0.019(2) -0.0002(16) -0.0017(15) -0.0073(16)
C44 0.029(2) 0.020(2) 0.021(2) 0.0032(16) -0.0081(17) -0.0084(17)
C45 0.0203(19) 0.019(2) 0.027(2) 0.0014(17) -0.0119(17) -0.0035(16)
C46 0.0202(19) 0.022(2) 0.021(2) -0.0062(16) -0.0029(15) -0.0094(16)
C47 0.0160(18) 0.022(2) 0.020(2) 0.0028(16) -0.0041(15) -0.0089(16)
Si7 0.0224(5) 0.0276(6) 0.0240(6) 0.0007(5) -0.0060(4) -0.0127(5)
C48 0.037(2) 0.030(2) 0.028(2) -0.0055(18) -0.0015(19) -0.018(2)
C49 0.029(2) 0.029(2) 0.039(3) -0.0018(19) -0.0019(19) -0.0164(19)
C50 0.036(2) 0.048(3) 0.033(3) -0.003(2) -0.014(2) -0.020(2)
Si8 0.0145(5) 0.0210(5) 0.0245(6) 0.0015(4) -0.0017(4) -0.0059(4)
C51 0.026(2) 0.028(2) 0.027(2) -0.0034(18) 0.0007(17) -0.0111(18)
C52 0.0161(19) 0.032(2) 0.034(2) 0.0036(19) -0.0013(17) -0.0033(17)
C53 0.032(2) 0.030(2) 0.031(2) -0.0005(18) 0.0025(18) -0.0150(19)
C54 0.032(2) 0.024(2) 0.023(2) 0.0034(17) -0.0036(18) -0.0050(18)
C55 0.025(5) 0.038(6) 0.027(5) 0.023(4) -0.012(4) -0.001(4)
C56 0.038(5) 0.021(5) 0.025(5) 0.012(4) -0.002(4) -0.011(4)
C57 0.036(5) 0.033(5) 0.017(5) 0.004(4) -0.002(4) -0.009(4)
C58 0.065(7) 0.056(6) 0.037(6) 0.009(5) -0.020(5) -0.017(5)
C59 0.067(7) 0.029(5) 0.043(6) 0.011(4) 0.001(5) -0.011(5)
C60 0.064(6) 0.043(5) 0.028(5) 0.015(4) -0.001(4) -0.015(5)
C61 0.0183(19) 0.025(2) 0.027(2) -0.0034(17) -0.0041(16) -0.0049(17)
Si9 0.0150(5) 0.0324(7) 0.0533(8) -0.0148(6) -0.0065(5) -0.0031(5)
C62 0.021(2) 0.044(3) 0.076(4) -0.023(3) 0.000(2) -0.012(2)
C63 0.020(2) 0.045(3) 0.085(4) -0.018(3) -0.006(2) -0.011(2)
C64 0.034(3) 0.052(3) 0.062(3) -0.020(3) -0.020(2) -0.004(2)
Si10 0.0198(5) 0.0289(6) 0.0360(7) -0.0089(5) -0.0023(5) -0.0059(5)
C65 0.032(2) 0.035(3) 0.059(3) -0.015(2) -0.004(2) -0.013(2)
C66 0.032(2) 0.026(2) 0.046(3) -0.005(2) 0.000(2) -0.0004(19)
C67 0.028(2) 0.041(3) 0.039(3) -0.009(2) -0.004(2) -0.003(2)

loop_
_atom_type_symbol
_atom_type_description
_atom_type_scat_dispersion_real
_atom_type_scat_dispersion_imag
_atom_type_scat_source
Si Si 0.0817 0.0704 'International Tables Vol C Tables 4.2.6.8 and 6.1.1.4'
C C 0.0033 0.0016 'International Tables Vol C Tables 4.2.6.8 and 6.1.1.4'
H H 0.0000 0.0000 'International Tables Vol C Tables 4.2.6.8 and 6.1.1.4'

loop_
_geom_angle_atom_site_label_1
_geom_angle_atom_site_label_2
_geom_angle_atom_site_label_3
_geom_angle
C4 Si1 C17 117.60(16)
C4 Si1 Si2 105.29(13)
C17 Si1 Si2 133.84(12)
C1 Si2 C41 122.06(16)
C1 Si2 Si1 104.72(13)
C41 Si2 Si1 128.89(12)
C2 C1 C5 115.7(3)
C2 C1 Si2 123.7(3)
C5 C1 Si2 120.2(3)
C1 C2 C3 132.2(3)
C1 C2 H2 113.9
C3 C2 H2 113.9
C4 C3 C2 125.1(3)
C4 C3 C11 119.6(3)
C2 C3 C11 115.2(3)
C3 C4 Si1 128.2(3)
C3 C4 H4 115.9
Si1 C4 H4 115.9
C10 C5 C6 117.1(4)
C10 C5 C1 122.4(4)
C6 C5 C1 120.3(4)
C7 C6 C5 121.0(4)
C7 C6 H6 119.5
C5 C6 H6 119.5
C8 C7 C6 120.1(4)
C8 C7 H7 119.9
C6 C7 H7 119.9
C9 C8 C7 119.3(4)
C9 C8 H8 120.3
C7 C8 H8 120.3
C8 C9 C10 120.3(4)
C8 C9 H9 119.8
C10 C9 H9 119.8
C9 C10 C5 122.1(4)
C9 C10 H10 119.0
C5 C10 H10 119.0
C12 C11 C16 117.8(4)
C12 C11 C3 121.0(4)
C16 C11 C3 121.2(4)
C11 C12 C13 122.1(5)
C11 C12 H12 119.0
C13 C12 H12 119.0
C14 C13 C12 119.6(5)
C14 C13 H13 120.2
C12 C13 H13 120.2
C13 C14 C15 121.0(4)
C13 C14 H14 119.5
C15 C14 H14 119.5
C14 C15 C16 119.3(5)
C14 C15 H15 120.3
C16 C15 H15 120.3
C11 C16 C15 120.2(4)
C11 C16 H16 119.9
C15 C16 H16 119.9
C18 C17 C22 118.3(3)
C18 C17 Si1 123.0(3)
C22 C17 Si1 118.5(3)
C19 C18 C17 119.8(3)
C19 C18 C23 117.6(3)
C17 C18 C23 122.6(3)
C18 C19 C20 122.7(3)
C18 C19 H19 118.7
C20 C19 H19 118.7
C21 C20 C19 117.1(3)
C21 C20 C30 120.3(3)
C19 C20 C30 122.6(3)
C20 C21 C22 123.4(3)
C20 C21 H21 118.3
C22 C21 H21 118.3
C21 C22 C17 118.4(3)
C21 C22 C34 117.5(3)
C17 C22 C34 124.0(3)
C18 C23 Si4 109.4(2)
C18 C23 Si3 116.3(2)
Si4 C23 Si3 114.74(18)
C18 C23 H23 105.1
Si4 C23 H23 105.1
Si3 C23 H23 105.1
C24 Si3 C26 107.6(2)
C24 Si3 C25 104.7(3)
C26 Si3 C25 109.3(2)
C24 Si3 C23 112.12(18)
C26 Si3 C23 113.81(19)
C25 Si3 C23 108.9(2)
Si3 C24 H24 109.5
Si3 C24 H24A 109.5
H24 C24 H24A 109.5
Si3 C24 H24B 109.5
H24 C24 H24B 109.5
H24A C24 H24B 109.5
Si3 C25 H25 109.5
Si3 C25 H25A 109.5
H25 C25 H25A 109.5
Si3 C25 H25B 109.5
H25 C25 H25B 109.5
H25A C25 H25B 109.5
Si3 C26 H26 109.5
Si3 C26 H26A 109.5
H26 C26 H26A 109.5
Si3 C26 H26B 109.5
H26 C26 H26B 109.5
H26A C26 H26B 109.5
C29 Si4 C27 107.6(2)
C29 Si4 C28 108.9(2)
C27 Si4 C28 108.1(2)
C29 Si4 C23 112.36(19)
C27 Si4 C23 108.32(18)
C28 Si4 C23 111.4(2)
Si4 C27 H27 109.5
Si4 C27 H27A 109.5
H27 C27 H27A 109.5
Si4 C27 H27B 109.5
H27 C27 H27B 109.5
H27A C27 H27B 109.5
Si4 C28 H28 109.5
Si4 C28 H28A 109.5
H28 C28 H28A 109.5
Si4 C28 H28B 109.5
H28 C28 H28B 109.5
H28A C28 H28B 109.5
Si4 C29 H29 109.5
Si4 C29 H29A 109.5
H29 C29 H29A 109.5
Si4 C29 H29B 109.5
H29 C29 H29B 109.5
H29A C29 H29B 109.5
C33 C30 C20 113.0(3)
C33 C30 C32 107.9(3)
C20 C30 C32 110.2(3)
C33 C30 C31 109.0(3)
C20 C30 C31 107.9(3)
C32 C30 C31 108.9(3)
C30 C31 H31 109.5
C30 C31 H31A 109.5
H31 C31 H31A 109.5
C30 C31 H31B 109.5
H31 C31 H31B 109.5
H31A C31 H31B 109.5
C30 C32 H32 109.5
C30 C32 H32A 109.5
H32 C32 H32A 109.5
C30 C32 H32B 109.5
H32 C32 H32B 109.5
H32A C32 H32B 109.5
C30 C33 H33 109.5
C30 C33 H33A 109.5
H33 C33 H33A 109.5
C30 C33 H33B 109.5
H33 C33 H33B 109.5
H33A C33 H33B 109.5
C22 C34 Si5 117.0(2)
C22 C34 Si6 109.0(2)
Si5 C34 Si6 114.09(18)
C22 C34 H34 105.2
Si5 C34 H34 105.2
Si6 C34 H34 105.2
C36 Si5 C37 108.8(2)
C36 Si5 C35 108.22(19)
C37 Si5 C35 105.86(19)
C36 Si5 C34 113.17(17)
C37 Si5 C34 109.66(18)
C35 Si5 C34 110.89(17)
Si5 C35 H35 109.5
Si5 C35 H35A 109.5
H35 C35 H35A 109.5
Si5 C35 H35B 109.5
H35 C35 H35B 109.5
H35A C35 H35B 109.5
Si5 C36 H36 109.5
Si5 C36 H36A 109.5
H36 C36 H36A 109.5
Si5 C36 H36B 109.5
H36 C36 H36B 109.5
H36A C36 H36B 109.5
Si5 C37 H37 109.5
Si5 C37 H37A 109.5
H37 C37 H37A 109.5
Si5 C37 H37B 109.5
H37 C37 H37B 109.5
H37A C37 H37B 109.5
C40 Si6 C39 107.1(2)
C40 Si6 C38 108.57(19)
C39 Si6 C38 107.28(19)
C40 Si6 C34 108.78(17)
C39 Si6 C34 110.84(18)
C38 Si6 C34 114.06(17)
Si6 C38 H38 109.5
Si6 C38 H38A 109.5
H38 C38 H38A 109.5
Si6 C38 H38B 109.5
H38 C38 H38B 109.5
H38A C38 H38B 109.5
Si6 C39 H39 109.5
Si6 C39 H39A 109.5
H39 C39 H39A 109.5
Si6 C39 H39B 109.5
H39 C39 H39B 109.5
H39A C39 H39B 109.5
Si6 C40 H40 109.5
Si6 C40 H40A 109.5
H40 C40 H40A 109.5
Si6 C40 H40B 109.5
H40 C40 H40B 109.5
H40A C40 H40B 109.5
C42 C41 C46 118.3(3)
C42 C41 Si2 122.0(3)
C46 C41 Si2 118.9(3)
C43 C42 C41 119.0(3)
C43 C42 C47 116.6(3)
C41 C42 C47 123.9(3)
C44 C43 C42 122.8(3)
C44 C43 H43 118.6
C42 C43 H43 118.6
C43 C44 C45 117.3(3)
C43 C44 C54 120.8(3)
C45 C44 C54 121.8(3)
C46 C45 C44 123.1(3)
C46 C45 H45 118.5
C44 C45 H45 118.5
C45 C46 C41 118.9(3)
C45 C46 C61 117.6(3)
C41 C46 C61 123.3(3)
C42 C47 Si8 118.4(2)
C42 C47 Si7 109.6(2)
Si8 C47 Si7 111.68(17)
C42 C47 H47 105.4
Si8 C47 H47 105.4
Si7 C47 H47 105.4
C48 Si7 C49 105.92(18)
C48 Si7 C50 108.78(19)
C49 Si7 C50 108.81(19)
C48 Si7 C47 110.75(17)
C49 Si7 C47 112.50(17)
C50 Si7 C47 109.94(18)
Si7 C48 H48 109.5
Si7 C48 H48A 109.5
H48 C48 H48A 109.5
Si7 C48 H48B 109.5
H48 C48 H48B 109.5
H48A C48 H48B 109.5
Si7 C49 H49 109.5
Si7 C49 H49A 109.5
H49 C49 H49A 109.5
Si7 C49 H49B 109.5
H49 C49 H49B 109.5
H49A C49 H49B 109.5
Si7 C50 H50 109.5
Si7 C50 H50A 109.5
H50 C50 H50A 109.5
Si7 C50 H50B 109.5
H50 C50 H50B 109.5
H50A C50 H50B 109.5
C53 Si8 C51 107.07(18)
C53 Si8 C52 106.09(18)
C51 Si8 C52 108.07(18)
C53 Si8 C47 111.17(17)
C51 Si8 C47 113.76(17)
C52 Si8 C47 110.34(17)
Si8 C51 H51 109.5
Si8 C51 H51A 109.5
H51 C51 H51A 109.5
Si8 C51 H51B 109.5
H51 C51 H51B 109.5
H51A C51 H51B 109.5
Si8 C52 H52 109.5
Si8 C52 H52A 109.5
H52 C52 H52A 109.5
Si8 C52 H52B 109.5
H52 C52 H52B 109.5
H52A C52 H52B 109.5
Si8 C53 H53 109.5
Si8 C53 H53A 109.5
H53 C53 H53A 109.5
Si8 C53 H53B 109.5
H53 C53 H53B 109.5
H53A C53 H53B 109.5
C56 C54 C57 111.6(6)
C58 C54 C59 110.3(6)
C56 C54 C44 108.5(4)
C58 C54 C44 109.0(5)
C57 C54 C44 109.0(4)
C59 C54 C44 109.7(4)
C58 C54 C60 108.4(6)
C59 C54 C60 106.4(5)
C44 C54 C60 113.0(4)
C56 C54 C55 108.3(6)
C57 C54 C55 107.7(6)
C44 C54 C55 111.8(4)
C54 C55 H55 109.5
C54 C55 H55A 109.5
H55 C55 H55A 109.5
C54 C55 H55B 109.5
H55 C55 H55B 109.5
H55A C55 H55B 109.5
C54 C56 H56 109.5
C54 C56 H56A 109.5
H56 C56 H56A 109.5
C54 C56 H56B 109.5
H56 C56 H56B 109.5
H56A C56 H56B 109.5
C54 C57 H57 109.5
C54 C57 H57A 109.5
H57 C57 H57A 109.5
C54 C57 H57B 109.5
H57 C57 H57B 109.5
H57A C57 H57B 109.5
C54 C58 H58 109.5
C54 C58 H58A 109.5
H58 C58 H58A 109.5
C54 C58 H58B 109.5
H58 C58 H58B 109.5
H58A C58 H58B 109.5
C54 C59 H59 109.5
C54 C59 H59A 109.5
H59 C59 H59A 109.5
C54 C59 H59B 109.5
H59 C59 H59B 109.5
H59A C59 H59B 109.5
C54 C60 H60 109.5
C54 C60 H60A 109.5
H60 C60 H60A 109.5
C54 C60 H60B 109.5
H60 C60 H60B 109.5
H60A C60 H60B 109.5
C46 C61 Si9 118.4(3)
C46 C61 Si10 110.7(2)
Si9 C61 Si10 112.13(18)
C46 C61 H61 104.7
Si9 C61 H61 104.7
Si10 C61 H61 104.7
C64 Si9 C63 109.1(2)
C64 Si9 C62 107.9(2)
C63 Si9 C62 106.0(2)
C64 Si9 C61 113.0(2)
C63 Si9 C61 110.69(18)
C62 Si9 C61 109.94(18)
Si9 C62 H62 109.5
Si9 C62 H62A 109.5
H62 C62 H62A 109.5
Si9 C62 H62B 109.5
H62 C62 H62B 109.5
H62A C62 H62B 109.5
Si9 C63 H63 109.5
Si9 C63 H63A 109.5
H63 C63 H63A 109.5
Si9 C63 H63B 109.5
H63 C63 H63B 109.5
H63A C63 H63B 109.5
Si9 C64 H64 109.5
Si9 C64 H64A 109.5
H64 C64 H64A 109.5
Si9 C64 H64B 109.5
H64 C64 H64B 109.5
H64A C64 H64B 109.5
C65 Si10 C67 107.1(2)
C65 Si10 C66 106.7(2)
C67 Si10 C66 108.67(19)
C65 Si10 C61 110.17(18)
C67 Si10 C61 109.97(19)
C66 Si10 C61 113.90(18)
Si10 C65 H65 109.5
Si10 C65 H65A 109.5
H65 C65 H65A 109.5
Si10 C65 H65B 109.5
H65 C65 H65B 109.5
H65A C65 H65B 109.5
Si10 C66 H66 109.5
Si10 C66 H66A 109.5
H66 C66 H66A 109.5
Si10 C66 H66B 109.5
H66 C66 H66B 109.5
H66A C66 H66B 109.5
Si10 C67 H67 109.5
Si10 C67 H67A 109.5
H67 C67 H67A 109.5
Si10 C67 H67B 109.5
H67 C67 H67B 109.5
H67A C67 H67B 109.5

loop_
_geom_bond_atom_site_label_1
_geom_bond_atom_site_label_2
_geom_bond_distance
Si1 C4 1.785(4)
Si1 C17 1.862(4)
Si1 Si2 2.2093(14)
Si2 C1 1.833(4)
Si2 C41 1.872(4)
C1 C2 1.388(5)
C1 C5 1.489(5)
C2 C3 1.415(5)
C2 H2 0.9500
C3 C4 1.384(5)
C3 C11 1.492(5)
C4 H4 0.9500
C5 C10 1.383(5)
C5 C6 1.397(5)
C6 C7 1.392(6)
C6 H6 0.9500
C7 C8 1.386(6)
C7 H7 0.9500
C8 C9 1.369(7)
C8 H8 0.9500
C9 C10 1.382(6)
C9 H9 0.9500
C10 H10 0.9500
C11 C12 1.369(6)
C11 C16 1.391(6)
C12 C13 1.387(6)
C12 H12 0.9500
C13 C14 1.343(7)
C13 H13 0.9500
C14 C15 1.373(7)
C14 H14 0.9500
C15 C16 1.405(6)
C15 H15 0.9500
C16 H16 0.9500
C17 C18 1.422(5)
C17 C22 1.431(5)
C18 C19 1.381(5)
C18 C23 1.520(5)
C19 C20 1.391(5)
C19 H19 0.9500
C20 C21 1.388(5)
C20 C30 1.525(5)
C21 C22 1.390(5)
C21 H21 0.9500
C22 C34 1.524(5)
C23 Si4 1.894(4)
C23 Si3 1.901(4)
C23 H23 1.0000
Si3 C24 1.853(5)
Si3 C26 1.862(5)
Si3 C25 1.864(5)
C24 H24 0.9800
C24 H24A 0.9800
C24 H24B 0.9800
C25 H25 0.9800
C25 H25A 0.9800
C25 H25B 0.9800
C26 H26 0.9800
C26 H26A 0.9800
C26 H26B 0.9800
Si4 C29 1.851(5)
Si4 C27 1.864(4)
Si4 C28 1.872(4)
C27 H27 0.9800
C27 H27A 0.9800
C27 H27B 0.9800
C28 H28 0.9800
C28 H28A 0.9800
C28 H28B 0.9800
C29 H29 0.9800
C29 H29A 0.9800
C29 H29B 0.9800
C30 C33 1.513(5)
C30 C32 1.525(5)
C30 C31 1.545(5)
C31 H31 0.9800
C31 H31A 0.9800
C31 H31B 0.9800
C32 H32 0.9800
C32 H32A 0.9800
C32 H32B 0.9800
C33 H33 0.9800
C33 H33A 0.9800
C33 H33B 0.9800
C34 Si5 1.896(4)
C34 Si6 1.902(4)
C34 H34 1.0000
Si5 C36 1.859(4)
Si5 C37 1.861(4)
Si5 C35 1.863(4)
C35 H35 0.9800
C35 H35A 0.9800
C35 H35B 0.9800
C36 H36 0.9800
C36 H36A 0.9800
C36 H36B 0.9800
C37 H37 0.9800
C37 H37A 0.9800
C37 H37B 0.9800
Si6 C40 1.855(4)
Si6 C39 1.868(4)
Si6 C38 1.878(4)
C38 H38 0.9800
C38 H38A 0.9800
C38 H38B 0.9800
C39 H39 0.9800
C39 H39A 0.9800
C39 H39B 0.9800
C40 H40 0.9800
C40 H40A 0.9800
C40 H40B 0.9800
C41 C42 1.422(5)
C41 C46 1.430(5)
C42 C43 1.397(5)
C42 C47 1.524(5)
C43 C44 1.385(5)
C43 H43 0.9500
C44 C45 1.389(5)
C44 C54 1.538(5)
C45 C46 1.387(5)
C45 H45 0.9500
C46 C61 1.523(5)
C47 Si8 1.898(4)
C47 Si7 1.913(4)
C47 H47 1.0000
Si7 C48 1.855(4)
Si7 C49 1.872(4)
Si7 C50 1.873(4)
C48 H48 0.9800
C48 H48A 0.9800
C48 H48B 0.9800
C49 H49 0.9800
C49 H49A 0.9800
C49 H49B 0.9800
C50 H50 0.9800
C50 H50A 0.9800
C50 H50B 0.9800
Si8 C53 1.857(4)
Si8 C51 1.866(4)
Si8 C52 1.880(4)
C51 H51 0.9800
C51 H51A 0.9800
C51 H51B 0.9800
C52 H52 0.9800
C52 H52A 0.9800
C52 H52B 0.9800
C53 H53 0.9800
C53 H53A 0.9800
C53 H53B 0.9800
C54 C56 1.492(9)
C54 C58 1.505(9)
C54 C57 1.507(9)
C54 C59 1.537(9)
C54 C60 1.556(10)
C54 C55 1.559(9)
C55 H55 0.9800
C55 H55A 0.9800
C55 H55B 0.9800
C56 H56 0.9800
C56 H56A 0.9800
C56 H56B 0.9800
C57 H57 0.9800
C57 H57A 0.9800
C57 H57B 0.9800
C58 H58 0.9800
C58 H58A 0.9800
C58 H58B 0.9800
C59 H59 0.9800
C59 H59A 0.9800
C59 H59B 0.9800
C60 H60 0.9800
C60 H60A 0.9800
C60 H60B 0.9800
C61 Si9 1.888(4)
C61 Si10 1.917(4)
C61 H61 1.0000
Si9 C64 1.859(5)
Si9 C63 1.863(5)
Si9 C62 1.869(4)
C62 H62 0.9800
C62 H62A 0.9800
C62 H62B 0.9800
C63 H63 0.9800
C63 H63A 0.9800
C63 H63B 0.9800
C64 H64 0.9800
C64 H64A 0.9800
C64 H64B 0.9800
Si10 C65 1.851(4)
Si10 C67 1.873(4)
Si10 C66 1.873(4)
C65 H65 0.9800
C65 H65A 0.9800
C65 H65B 0.9800
C66 H66 0.9800
C66 H66A 0.9800
C66 H66B 0.9800
C67 H67 0.9800
C67 H67A 0.9800
C67 H67B 0.9800

loop_
_geom_torsion_atom_site_label_1
_geom_torsion_atom_site_label_2
_geom_torsion_atom_site_label_3
_geom_torsion_atom_site_label_4
_geom_torsion
C41 Si2 C1 C2 151.6(3)
Si1 Si2 C1 C2 -6.9(3)
C41 Si2 C1 C5 -35.6(4)
Si1 Si2 C1 C5 165.9(3)
C5 C1 C2 C3 -169.7(4)
Si2 C1 C2 C3 3.4(6)
C1 C2 C3 C4 6.4(7)
C1 C2 C3 C11 -178.5(4)
C2 C3 C4 Si1 -10.1(6)
C11 C3 C4 Si1 174.9(3)
C17 Si1 C4 C3 166.8(3)
Si2 Si1 C4 C3 4.3(4)
C2 C1 C5 C10 -36.3(5)
Si2 C1 C5 C10 150.4(3)
C2 C1 C5 C6 138.7(4)
Si2 C1 C5 C6 -34.7(5)
C10 C5 C6 C7 -0.9(6)
C1 C5 C6 C7 -176.1(4)
C5 C6 C7 C8 0.7(6)
C6 C7 C8 C9 0.3(6)
C7 C8 C9 C10 -1.0(7)
C8 C9 C10 C5 0.6(7)
C6 C5 C10 C9 0.3(6)
C1 C5 C10 C9 175.4(4)
C4 C3 C11 C12 -131.4(4)
C2 C3 C11 C12 53.1(5)
C4 C3 C11 C16 50.9(5)
C2 C3 C11 C16 -124.5(4)
C16 C11 C12 C13 -0.8(7)
C3 C11 C12 C13 -178.5(4)
C11 C12 C13 C14 1.9(8)
C12 C13 C14 C15 -1.7(8)
C13 C14 C15 C16 0.3(8)
C12 C11 C16 C15 -0.6(6)
C3 C11 C16 C15 177.2(4)
C14 C15 C16 C11 0.8(7)
C4 Si1 C17 C18 121.1(3)
Si2 Si1 C17 C18 -82.7(3)
C4 Si1 C17 C22 -64.1(3)
Si2 Si1 C17 C22 92.1(3)
C22 C17 C18 C19 -4.4(5)
Si1 C17 C18 C19 170.4(3)
C22 C17 C18 C23 172.3(3)
Si1 C17 C18 C23 -12.9(5)
C17 C18 C19 C20 -0.6(5)
C23 C18 C19 C20 -177.5(3)
C18 C19 C20 C21 3.8(5)
C18 C19 C20 C30 -177.6(3)
C19 C20 C21 C22 -1.9(5)
C30 C20 C21 C22 179.4(3)
C20 C21 C22 C17 -3.0(5)
C20 C21 C22 C34 173.5(3)
C18 C17 C22 C21 6.1(5)
Si1 C17 C22 C21 -168.9(3)
C18 C17 C22 C34 -170.1(3)
Si1 C17 C22 C34 14.8(4)
C19 C18 C23 Si4 80.7(3)
C17 C18 C23 Si4 -96.1(3)
C19 C18 C23 Si3 -51.3(4)
C17 C18 C23 Si3 131.9(3)
C18 C23 Si4 C29 -53.8(3)
Si3 C23 Si4 C29 79.0(3)
C18 C23 Si4 C27 64.9(3)
Si3 C23 Si4 C27 -162.3(2)
C18 C23 Si4 C28 -176.3(3)
Si3 C23 Si4 C28 -43.5(3)
C21 C20 C30 C33 175.7(3)
C19 C20 C30 C33 -2.8(5)
C21 C20 C30 C32 55.0(5)
C19 C20 C30 C32 -123.6(4)
C21 C20 C30 C31 -63.8(4)
C19 C20 C30 C31 117.7(4)
C21 C22 C34 Si5 70.6(4)
C17 C22 C34 Si5 -113.1(3)
C21 C22 C34 Si6 -60.7(3)
C17 C22 C34 Si6 115.6(3)
C22 C34 Si5 C36 -46.7(3)
Si6 C34 Si5 C36 82.2(2)
C22 C34 Si5 C37 -168.3(3)
Si6 C34 Si5 C37 -39.4(3)
C22 C34 Si5 C35 75.1(3)
Si6 C34 Si5 C35 -155.96(19)
C1 Si2 C41 C42 126.9(3)
Si1 Si2 C41 C42 -80.2(3)
C1 Si2 C41 C46 -62.9(3)
Si1 Si2 C41 C46 90.0(3)
C46 C41 C42 C43 -6.9(5)
Si2 C41 C42 C43 163.4(3)
C46 C41 C42 C47 165.2(3)
Si2 C41 C42 C47 -24.5(5)
C41 C42 C43 C44 1.4(5)
C47 C42 C43 C44 -171.2(3)
C42 C43 C44 C45 3.1(5)
C42 C43 C44 C54 -179.4(3)
C43 C44 C45 C46 -2.1(5)
C54 C44 C45 C46 -179.5(3)
C44 C45 C46 C41 -3.4(5)
C44 C45 C46 C61 171.6(3)
C42 C41 C46 C45 7.9(5)
Si2 C41 C46 C45 -162.7(3)
C42 C41 C46 C61 -166.9(3)
Si2 C41 C46 C61 22.5(5)
C43 C42 C47 Si8 -64.7(4)
C41 C42 C47 Si8 123.1(3)
C43 C42 C47 Si7 65.0(4)
C41 C42 C47 Si7 -107.3(3)
C42 C47 Si8 C53 -66.9(3)
Si7 C47 Si8 C53 164.39(18)
C42 C47 Si8 C51 54.0(3)
Si7 C47 Si8 C51 -74.7(2)
C42 C47 Si8 C52 175.7(3)
Si7 C47 Si8 C52 47.0(2)
C43 C44 C54 C56 -64.7(6)
C45 C44 C54 C56 112.7(5)
C43 C44 C54 C58 115.0(5)
C45 C44 C54 C58 -67.6(6)
C43 C44 C54 C57 57.0(6)
C45 C44 C54 C57 -125.6(5)
C43 C44 C54 C59 -124.1(5)
C45 C44 C54 C59 53.3(6)
C43 C44 C54 C60 -5.5(6)
C45 C44 C54 C60 171.8(5)
C43 C44 C54 C55 176.0(5)
C45 C44 C54 C55 -6.7(6)
C45 C46 C61 Si9 69.6(4)
C41 C46 C61 Si9 -115.6(3)
C45 C46 C61 Si10 -61.9(4)
C41 C46 C61 Si10 112.9(3)
C46 C61 Si9 C64 -52.7(3)
Si10 C61 Si9 C64 78.1(3)
C46 C61 Si9 C63 69.9(4)
Si10 C61 Si9 C63 -159.2(2)
C46 C61 Si9 C62 -173.3(3)
Si10 C61 Si9 C62 -42.5(3)
